data_7047467
loop_
_publ_author_name
'Raeder, Jan'
'Reiners, Matthias'
'Baumgarten, Robert'
'M\"unster, Katharina'
'Baabe, Dirk'
'Freytag, Matthias'
'Jones, Peter G.'
'Walter, Marc D.'

_publ_section_title
;
 Synthesis and molecular structure of pentadienyl complexes of the
 rare-earth metals.
;
_journal_issue 41
_journal_name_full 'Dalton transactions (Cambridge, England : 2003)'
_journal_page_first 14468
_journal_page_last 14482
_journal_paper_doi 10.1039/c8dt03123a
_journal_volume 47
_journal_year 2018
_chemical_formula_sum 'C39 H69 Pr'
_chemical_formula_weight 678.85
_space_group_IT_number 2
_space_group_name_Hall '-P 1'
_space_group_name_H-M_alt 'P -1'
_symmetry_cell_setting triclinic
_symmetry_space_group_name_Hall '-P 1'
_symmetry_space_group_name_H-M 'P -1'
_atom_sites_solution_hydrogens geom
_atom_sites_solution_primary direct
_atom_sites_solution_secondary difmap
_audit_creation_method SHELXL-97
_audit_update_record
;
2018-07-12 deposited with the CCDC.
2018-08-29 downloaded from the CCDC.
;
_cell_angle_alpha 78.174(6)
_cell_angle_beta 87.186(6)
_cell_angle_gamma 61.117(7)
_cell_formula_units_Z 2
_cell_length_a 10.4209(8)
_cell_length_b 10.5363(6)
_cell_length_c 20.0361(15)
_cell_measurement_reflns_used 8914
_cell_measurement_temperature 100(2)
_cell_measurement_theta_max 29.3250
_cell_measurement_theta_min 2.8500
_cell_volume 1882.2(3)
_computing_cell_refinement
;
CrysAlisPro, Agilent Technologies,
Version 1.171.37.35 (release 13-08-2014 CrysAlis171 .NET)
(compiled Aug 13 2014,18:06:01)
;
_computing_data_collection
;
CrysAlisPro, Agilent Technologies,
Version 1.171.37.35 (release 13-08-2014 CrysAlis171 .NET)
(compiled Aug 13 2014,18:06:01)
;
_computing_data_reduction
;
CrysAlisPro, Agilent Technologies,
Version 1.171.37.35 (release 13-08-2014 CrysAlis171 .NET)
(compiled Aug 13 2014,18:06:01)
;
_computing_molecular_graphics 'Bruker XP'
_computing_publication_material SHELXL-97
_computing_structure_refinement 'SHELXL-97 (Sheldrick, 1997)'
_computing_structure_solution 'SHELXS-97 (Sheldrick, 1990)'
_diffrn_ambient_temperature 100(2)
_diffrn_detector_area_resol_mean 16.1419
_diffrn_measured_fraction_theta_full 0.963
_diffrn_measured_fraction_theta_max 0.963
_diffrn_measurement_device_type 'Oxford Diffraction Xcalibur, Eos'
_diffrn_measurement_method '\w scans'
_diffrn_radiation_monochromator graphite
_diffrn_radiation_type MoK\a
_diffrn_radiation_wavelength 0.71073
_diffrn_reflns_av_R_equivalents 0.0527
_diffrn_reflns_av_sigmaI/netI 0.0652
_diffrn_reflns_limit_h_max 14
_diffrn_reflns_limit_h_min -14
_diffrn_reflns_limit_k_max 14
_diffrn_reflns_limit_k_min -14
_diffrn_reflns_limit_l_max 27
_diffrn_reflns_limit_l_min -28
_diffrn_reflns_number 34181
_diffrn_reflns_theta_full 30.03
_diffrn_reflns_theta_max 30.03
_diffrn_reflns_theta_min 2.24
_diffrn_source 'Enhance (Mo) X-ray Source'
_exptl_absorpt_coefficient_mu 1.317
_exptl_absorpt_correction_T_max 1.00000
_exptl_absorpt_correction_T_min 0.96100
_exptl_absorpt_correction_type multi-scan
_exptl_absorpt_process_details
;
CrysAlisPro, Agilent Technologies,
Version 1.171.37.35 (release 13-08-2014 CrysAlis171 .NET)
(compiled Aug 13 2014,18:06:01)
;
_exptl_crystal_colour orange
_exptl_crystal_density_diffrn 1.198
_exptl_crystal_density_method 'not measured'
_exptl_crystal_description irregular
_exptl_crystal_F_000 724
_exptl_crystal_size_max 0.18
_exptl_crystal_size_mid 0.16
_exptl_crystal_size_min 0.12
_refine_diff_density_max 0.823
_refine_diff_density_min -0.794
_refine_diff_density_rms 0.115
_refine_ls_extinction_method none
_refine_ls_goodness_of_fit_ref 1.062
_refine_ls_hydrogen_treatment mixed
_refine_ls_matrix_type full
_refine_ls_number_parameters 439
_refine_ls_number_reflns 10589
_refine_ls_number_restraints 69
_refine_ls_restrained_S_all 1.059
_refine_ls_R_factor_all 0.0451
_refine_ls_R_factor_gt 0.0361
_refine_ls_shift/su_max 0.007
_refine_ls_shift/su_mean 0.000
_refine_ls_structure_factor_coef Fsqd
_refine_ls_weighting_details 'calc w=1/[\s^2^(Fo^2^)+(0.0204P)^2^+0.2568P] where P=(Fo^2^+2Fc^2^)/3'
_refine_ls_weighting_scheme calc
_refine_ls_wR_factor_gt 0.0652
_refine_ls_wR_factor_ref 0.0685
_reflns_number_gt 9316
_reflns_number_total 10589
_reflns_threshold_expression >2sigma(I)
_cod_data_source_file c8dt03123a2.cif
_cod_data_source_block mr58
_cod_depositor_comments 'Adding full bibliography for 7047466--7047481.cif.'
_cod_original_cell_volume 1882.2(2)
_cod_database_code 7047467

loop_
_symmetry_equiv_pos_as_xyz
'x, y, z'
'-x, -y, -z'

loop_
_atom_site_label
_atom_site_type_symbol
_atom_site_fract_x
_atom_site_fract_y
_atom_site_fract_z
_atom_site_U_iso_or_equiv
_atom_site_adp_type
_atom_site_occupancy
_atom_site_symmetry_multiplicity
_atom_site_calc_flag
_atom_site_refinement_flags
Pr1 Pr 0.756739(13) 0.608319(13) 0.750299(7) 0.00912(4) Uani 1 1 d .
C101 C 0.8853(3) 0.3951(3) 0.66772(14) 0.0193(5) Uani 1 1 d D
H10B H 0.966(2) 0.398(3) 0.6926(13) 0.025(8) Uiso 1 1 d D
H10A H 0.899(3) 0.411(3) 0.6169(8) 0.026(8) Uiso 1 1 d D
C102 C 0.7834(3) 0.3582(2) 0.69736(13) 0.0158(5) Uani 1 1 d .
C103 C 0.7559(3) 0.3413(3) 0.76853(13) 0.0123(5) Uani 1 1 d D
H103 H 0.677(2) 0.332(3) 0.7768(13) 0.015(7) Uiso 1 1 d D
C104 C 0.8480(3) 0.3087(2) 0.82705(13) 0.0154(5) Uani 1 1 d .
C105 C 0.9686(3) 0.3303(3) 0.82602(15) 0.0208(6) Uani 1 1 d D
H10D H 1.023(3) 0.351(3) 0.7853(11) 0.037(9) Uiso 1 1 d D
H10C H 1.027(3) 0.308(3) 0.8699(11) 0.044(10) Uiso 1 1 d D
C106 C 0.6935(3) 0.3264(3) 0.64968(13) 0.0152(5) Uani 1 1 d .
C107 C 0.6490(3) 0.4338(3) 0.57986(14) 0.0240(6) Uani 1 1 d .
H10E H 0.5960 0.4073 0.5512 0.036 Uiso 1 1 calc R
H10F H 0.7373 0.4275 0.5576 0.036 Uiso 1 1 calc R
H10G H 0.5855 0.5352 0.5862 0.036 Uiso 1 1 calc R
C108 C 0.7974(3) 0.1684(3) 0.63836(16) 0.0300(7) Uani 1 1 d .
H10H H 0.8296 0.0989 0.6826 0.045 Uiso 1 1 calc R
H10I H 0.8831 0.1664 0.6151 0.045 Uiso 1 1 calc R
H10J H 0.7454 0.1397 0.6102 0.045 Uiso 1 1 calc R
C109 C 0.5552(3) 0.3272(3) 0.67942(15) 0.0235(6) Uani 1 1 d .
H10K H 0.4918 0.4225 0.6923 0.035 Uiso 1 1 calc R
H10L H 0.5828 0.2471 0.7199 0.035 Uiso 1 1 calc R
H10M H 0.5024 0.3126 0.6451 0.035 Uiso 1 1 calc R
C110 C 0.8133(3) 0.2385(3) 0.89608(13) 0.0160(5) Uani 1 1 d .
C111 C 0.6524(3) 0.2737(3) 0.90272(14) 0.0223(6) Uani 1 1 d .
H11A H 0.6225 0.2433 0.8659 0.033 Uiso 1 1 calc R
H11B H 0.5898 0.3804 0.8996 0.033 Uiso 1 1 calc R
H11C H 0.6423 0.2199 0.9469 0.033 Uiso 1 1 calc R
C112 C 0.8566(3) 0.2804(3) 0.95735(14) 0.0261(6) Uani 1 1 d .
H11D H 0.8252 0.2398 0.9994 0.039 Uiso 1 1 calc R
H11E H 0.8086 0.3886 0.9509 0.039 Uiso 1 1 calc R
H11F H 0.9633 0.2396 0.9607 0.039 Uiso 1 1 calc R
C113 C 0.9058(3) 0.0702(3) 0.90146(16) 0.0306(7) Uani 1 1 d .
H11G H 1.0101 0.0422 0.9012 0.046 Uiso 1 1 calc R
H11H H 0.8791 0.0428 0.8625 0.046 Uiso 1 1 calc R
H11I H 0.8870 0.0183 0.9440 0.046 Uiso 1 1 calc R
C201 C 0.4730(3) 0.6915(3) 0.69906(15) 0.0193(6) Uani 1 1 d D
H20A H 0.447(3) 0.670(3) 0.6566(10) 0.030(8) Uiso 1 1 d D
H20B H 0.499(3) 0.601(2) 0.7357(11) 0.018(7) Uiso 1 1 d D
C202 C 0.4566(3) 0.8281(3) 0.70182(14) 0.0175(5) Uani 1 1 d .
C203 C 0.4986(3) 0.8641(3) 0.75893(13) 0.0136(5) Uani 1 1 d D
H203 H 0.490(3) 0.952(2) 0.7529(13) 0.014(7) Uiso 1 1 d D
C204 C 0.5233(2) 0.7927(3) 0.82965(13) 0.0162(5) Uani 1 1 d .
C205 C 0.5621(3) 0.6465(3) 0.85506(14) 0.0192(5) Uani 1 1 d D
H20C H 0.564(3) 0.571(3) 0.8305(14) 0.034(9) Uiso 1 1 d D
H20D H 0.588(3) 0.594(3) 0.9049(9) 0.038(9) Uiso 1 1 d D
C206 C 0.3792(3) 0.9557(3) 0.63844(13) 0.0168(5) Uani 1 1 d .
C207 C 0.2143(3) 1.0178(3) 0.64895(16) 0.0291(7) Uani 1 1 d .
H20E H 0.1581 1.0991 0.6105 0.044 Uiso 1 1 calc R
H20F H 0.1914 1.0548 0.6915 0.044 Uiso 1 1 calc R
H20G H 0.1882 0.9392 0.6516 0.044 Uiso 1 1 calc R
C208 C 0.4138(3) 0.9001(3) 0.57119(14) 0.0239(6) Uani 1 1 d .
H20H H 0.3716 0.8352 0.5699 0.036 Uiso 1 1 calc R
H20I H 0.5204 0.8449 0.5681 0.036 Uiso 1 1 calc R
H20J H 0.3714 0.9849 0.5326 0.036 Uiso 1 1 calc R
C209 C 0.4140(3) 1.0834(3) 0.63111(15) 0.0262(6) Uani 1 1 d .
H20K H 0.3629 1.1572 0.5895 0.039 Uiso 1 1 calc R
H20L H 0.5201 1.0451 0.6283 0.039 Uiso 1 1 calc R
H20M H 0.3812 1.1298 0.6708 0.039 Uiso 1 1 calc R
C210 C 0.4992(3) 0.8907(3) 0.88228(13) 0.0161(5) Uani 1 1 d .
C211 C 0.5167(3) 1.0280(3) 0.85571(15) 0.0248(6) Uani 1 1 d .
H21A H 0.5043 1.0799 0.8929 0.037 Uiso 1 1 calc R
H21B H 0.4422 1.0942 0.8187 0.037 Uiso 1 1 calc R
H21C H 0.6147 0.9979 0.8385 0.037 Uiso 1 1 calc R
C212 C 0.3384(3) 0.9447(3) 0.90085(15) 0.0264(6) Uani 1 1 d .
H21D H 0.3245 0.8591 0.9199 0.040 Uiso 1 1 calc R
H21E H 0.2732 1.0026 0.8597 0.040 Uiso 1 1 calc R
H21F H 0.3151 1.0069 0.9347 0.040 Uiso 1 1 calc R
C213 C 0.5998(3) 0.8036(3) 0.94794(14) 0.0240(6) Uani 1 1 d .
H21G H 0.7027 0.7595 0.9361 0.036 Uiso 1 1 calc R
H21H H 0.5782 0.7250 0.9707 0.036 Uiso 1 1 calc R
H21I H 0.5825 0.8710 0.9787 0.036 Uiso 1 1 calc R
C301 C 0.7924(3) 0.8101(3) 0.64773(14) 0.0191(5) Uani 1 1 d D
H30A H 0.738(3) 0.857(3) 0.6013(10) 0.036(9) Uiso 1 1 d D
H30B H 0.720(3) 0.870(3) 0.6794(13) 0.047(10) Uiso 1 1 d D
C302 C 0.9360(3) 0.6991(3) 0.65807(14) 0.0177(5) Uani 1 1 d .
C303 C 1.0133(3) 0.6220(3) 0.72301(13) 0.0127(5) Uani 1 1 d D
H303 H 1.097(2) 0.546(2) 0.7219(14) 0.018(7) Uiso 1 1 d D
C304 C 0.9886(3) 0.6631(3) 0.78800(14) 0.0165(5) Uani 1 1 d .
C305 C 0.8582(3) 0.7721(3) 0.80539(15) 0.0201(6) Uani 1 1 d D
H30C H 0.843(3) 0.788(3) 0.8538(9) 0.046(10) Uiso 1 1 d D
H30D H 0.768(2) 0.856(2) 0.7755(11) 0.012(6) Uiso 1 1 d D
C306 C 1.0239(3) 0.6589(3) 0.59388(13) 0.0171(5) Uani 1 1 d .
C307 C 0.9275(3) 0.6841(3) 0.53191(14) 0.0313(7) Uani 1 1 d .
H30E H 0.9895 0.6506 0.4940 0.047 Uiso 1 1 calc R
H30F H 0.8570 0.7898 0.5181 0.047 Uiso 1 1 calc R
H30G H 0.8743 0.6279 0.5440 0.047 Uiso 1 1 calc R
C308 C 1.1500(3) 0.4989(3) 0.60391(14) 0.0241(6) Uani 1 1 d .
H30H H 1.1997 0.4830 0.5612 0.036 Uiso 1 1 calc R
H30I H 1.1107 0.4302 0.6169 0.036 Uiso 1 1 calc R
H30J H 1.2203 0.4815 0.6400 0.036 Uiso 1 1 calc R
C309 C 1.0914(4) 0.7618(4) 0.57763(18) 0.0470(10) Uani 1 1 d .
H30K H 1.1561 0.7434 0.6164 0.071 Uiso 1 1 calc R
H30L H 1.0130 0.8651 0.5691 0.071 Uiso 1 1 calc R
H30M H 1.1483 0.7426 0.5370 0.071 Uiso 1 1 calc R
C310 C 1.1185(2) 0.5835(3) 0.84269(13) 0.0160(5) Uani 1 1 d .
C311 C 1.1789(3) 0.6919(3) 0.84074(16) 0.0301(7) Uani 1 1 d .
H31A H 1.2634 0.6468 0.8737 0.045 Uiso 1 1 calc R
H31B H 1.1022 0.7839 0.8525 0.045 Uiso 1 1 calc R
H31C H 1.2096 0.7140 0.7947 0.045 Uiso 1 1 calc R
C312 C 1.2456(3) 0.4384(3) 0.82889(15) 0.0252(6) Uani 1 1 d .
H31D H 1.3184 0.3909 0.8676 0.038 Uiso 1 1 calc R
H31E H 1.2915 0.4595 0.7873 0.038 Uiso 1 1 calc R
H31F H 1.2080 0.3720 0.8229 0.038 Uiso 1 1 calc R
C313 C 1.0680(3) 0.5519(3) 0.91436(14) 0.0239(6) Uani 1 1 d .
H31G H 1.0167 0.4947 0.9142 0.036 Uiso 1 1 calc R
H31H H 1.0013 0.6458 0.9278 0.036 Uiso 1 1 calc R
H31I H 1.1535 0.4951 0.9469 0.036 Uiso 1 1 calc R

loop_
_atom_site_aniso_label
_atom_site_aniso_U_11
_atom_site_aniso_U_22
_atom_site_aniso_U_33
_atom_site_aniso_U_23
_atom_site_aniso_U_13
_atom_site_aniso_U_12
Pr1 0.00759(6) 0.00812(6) 0.01100(7) -0.00240(5) 0.00104(5) -0.00319(5)
C101 0.0219(13) 0.0208(13) 0.0195(15) -0.0089(11) 0.0061(11) -0.0123(11)
C102 0.0163(12) 0.0105(11) 0.0194(14) -0.0041(10) 0.0009(10) -0.0051(10)
C103 0.0106(11) 0.0138(11) 0.0128(12) -0.0037(9) 0.0013(9) -0.0060(10)
C104 0.0183(12) 0.0096(11) 0.0154(13) -0.0031(10) -0.0004(10) -0.0041(10)
C105 0.0195(13) 0.0190(13) 0.0232(16) -0.0001(11) -0.0047(12) -0.0098(11)
C106 0.0177(12) 0.0151(12) 0.0154(13) -0.0061(10) 0.0012(10) -0.0090(10)
C107 0.0268(15) 0.0286(15) 0.0152(14) -0.0068(12) -0.0008(12) -0.0112(12)
C108 0.0266(15) 0.0270(15) 0.0405(19) -0.0165(14) 0.0011(14) -0.0125(13)
C109 0.0215(13) 0.0300(15) 0.0247(16) -0.0056(12) -0.0005(12) -0.0168(12)
C110 0.0204(13) 0.0138(12) 0.0125(13) 0.0008(10) -0.0014(10) -0.0085(10)
C111 0.0255(14) 0.0236(14) 0.0204(15) -0.0024(11) 0.0033(12) -0.0148(12)
C112 0.0337(16) 0.0346(16) 0.0145(14) -0.0005(12) -0.0026(12) -0.0213(14)
C113 0.0328(16) 0.0183(14) 0.0336(18) 0.0023(12) -0.0017(14) -0.0094(13)
C201 0.0178(13) 0.0174(13) 0.0216(15) -0.0044(11) -0.0021(11) -0.0073(11)
C202 0.0099(11) 0.0174(12) 0.0218(14) -0.0040(11) 0.0009(10) -0.0038(10)
C203 0.0121(11) 0.0086(11) 0.0194(14) -0.0037(10) 0.0016(10) -0.0042(9)
C204 0.0099(11) 0.0169(12) 0.0206(14) -0.0067(10) 0.0056(10) -0.0048(10)
C205 0.0197(13) 0.0163(13) 0.0178(14) -0.0021(11) 0.0051(11) -0.0066(11)
C206 0.0124(11) 0.0141(12) 0.0183(14) -0.0009(10) -0.0017(10) -0.0027(10)
C207 0.0177(13) 0.0287(15) 0.0334(18) -0.0020(13) -0.0024(13) -0.0067(12)
C208 0.0278(15) 0.0237(14) 0.0160(14) -0.0007(11) -0.0014(12) -0.0102(12)
C209 0.0279(15) 0.0160(13) 0.0286(17) 0.0011(12) -0.0009(13) -0.0078(12)
C210 0.0158(12) 0.0147(12) 0.0174(13) -0.0070(10) 0.0047(10) -0.0059(10)
C211 0.0298(15) 0.0202(14) 0.0284(16) -0.0125(12) 0.0087(12) -0.0131(12)
C212 0.0223(14) 0.0290(15) 0.0275(17) -0.0101(13) 0.0081(12) -0.0111(12)
C213 0.0214(14) 0.0273(15) 0.0212(15) -0.0109(12) 0.0000(12) -0.0078(12)
C301 0.0173(13) 0.0209(13) 0.0189(14) -0.0001(11) 0.0028(11) -0.0107(11)
C302 0.0196(13) 0.0217(13) 0.0184(14) -0.0058(11) 0.0049(11) -0.0149(11)
C303 0.0083(11) 0.0132(12) 0.0162(13) -0.0058(10) 0.0027(9) -0.0039(10)
C304 0.0142(12) 0.0190(12) 0.0209(14) -0.0066(11) 0.0024(10) -0.0107(10)
C305 0.0175(13) 0.0249(14) 0.0227(15) -0.0123(12) 0.0065(11) -0.0117(11)
C306 0.0207(13) 0.0179(12) 0.0153(13) -0.0047(10) 0.0037(10) -0.0110(11)
C307 0.0391(17) 0.0271(15) 0.0133(14) -0.0040(12) -0.0031(13) -0.0046(14)
C308 0.0181(13) 0.0361(16) 0.0175(14) -0.0111(12) 0.0051(11) -0.0108(12)
C309 0.073(3) 0.055(2) 0.046(2) -0.0294(18) 0.0418(19) -0.053(2)
C310 0.0101(11) 0.0244(13) 0.0143(13) -0.0075(10) 0.0002(10) -0.0078(10)
C311 0.0256(15) 0.0368(17) 0.0394(19) -0.0166(14) 0.0041(13) -0.0211(14)
C312 0.0148(13) 0.0293(15) 0.0253(16) -0.0060(12) -0.0016(11) -0.0056(12)
C313 0.0232(14) 0.0327(15) 0.0147(14) -0.0059(12) -0.0009(11) -0.0121(12)

loop_
_atom_type_symbol
_atom_type_description
_atom_type_scat_dispersion_real
_atom_type_scat_dispersion_imag
_atom_type_scat_source
C C 0.0033 0.0016 'International Tables Vol C Tables 4.2.6.8 and 6.1.1.4'
H H 0.0000 0.0000 'International Tables Vol C Tables 4.2.6.8 and 6.1.1.4'
Pr Pr -0.2180 2.8214 'International Tables Vol C Tables 4.2.6.8 and 6.1.1.4'

loop_
_geom_angle_atom_site_label_1
_geom_angle_atom_site_label_2
_geom_angle_atom_site_label_3
_geom_angle
C103 Pr1 C303 120.51(7)
C103 Pr1 C203 119.71(7)
C303 Pr1 C203 119.78(7)
C103 Pr1 C301 139.86(8)
C303 Pr1 C301 53.29(7)
C203 Pr1 C301 80.23(8)
C103 Pr1 C205 81.16(7)
C303 Pr1 C205 138.36(8)
C203 Pr1 C205 53.38(7)
C301 Pr1 C205 132.14(8)
C103 Pr1 C305 144.96(8)
C303 Pr1 C305 52.77(7)
C203 Pr1 C305 77.70(7)
C301 Pr1 C305 68.73(8)
C205 Pr1 C305 88.43(8)
C103 Pr1 C101 52.99(8)
C303 Pr1 C101 80.39(7)
C203 Pr1 C101 140.59(8)
C301 Pr1 C101 88.87(8)
C205 Pr1 C101 133.47(8)
C305 Pr1 C101 132.85(8)
C103 Pr1 C201 76.65(7)
C303 Pr1 C201 145.84(8)
C203 Pr1 C201 52.88(7)
C301 Pr1 C201 93.94(8)
C205 Pr1 C201 68.86(8)
C305 Pr1 C201 130.11(7)
C101 Pr1 C201 90.77(8)
C103 Pr1 C105 52.83(7)
C303 Pr1 C105 78.70(8)
C203 Pr1 C105 143.93(8)
C301 Pr1 C105 130.07(8)
C205 Pr1 C105 91.68(8)
C305 Pr1 C105 94.52(8)
C101 Pr1 C105 68.34(8)
C201 Pr1 C105 128.46(8)
C103 Pr1 C304 128.50(7)
C303 Pr1 C304 29.03(7)
C203 Pr1 C304 104.83(7)
C301 Pr1 C304 68.18(8)
C205 Pr1 C304 109.35(8)
C305 Pr1 C304 27.77(7)
C101 Pr1 C304 105.89(7)
C201 Pr1 C304 154.79(7)
C105 Pr1 C304 76.11(7)
C103 Pr1 C202 103.84(7)
C303 Pr1 C202 128.87(7)
C203 Pr1 C202 28.93(7)
C301 Pr1 C202 76.74(7)
C205 Pr1 C202 67.99(8)
C305 Pr1 C202 102.98(7)
C101 Pr1 C202 111.72(7)
C201 Pr1 C202 27.76(7)
C105 Pr1 C202 152.43(8)
C304 Pr1 C202 127.17(7)
C103 Pr1 C302 126.16(7)
C303 Pr1 C302 28.98(7)
C203 Pr1 C302 106.61(7)
C301 Pr1 C302 27.80(7)
C205 Pr1 C302 152.44(7)
C305 Pr1 C302 67.10(8)
C101 Pr1 C302 74.07(7)
C201 Pr1 C302 116.88(8)
C105 Pr1 C302 102.31(8)
C304 Pr1 C302 53.07(7)
C202 Pr1 C302 104.07(7)
C103 Pr1 C104 29.00(7)
C303 Pr1 C104 105.73(7)
C203 Pr1 C104 127.56(7)
C301 Pr1 C104 152.03(7)
C205 Pr1 C104 75.66(7)
C305 Pr1 C104 115.97(7)
C101 Pr1 C104 67.63(8)
C201 Pr1 C104 101.05(7)
C105 Pr1 C104 27.74(7)
C304 Pr1 C104 102.75(7)
C202 Pr1 C104 125.07(7)
C302 Pr1 C104 125.61(7)
C103 Pr1 C204 107.14(7)
C303 Pr1 C204 125.09(7)
C203 Pr1 C204 28.99(7)
C301 Pr1 C204 104.50(7)
C205 Pr1 C204 27.72(7)
C305 Pr1 C204 72.70(7)
C101 Pr1 C204 154.44(7)
C201 Pr1 C204 67.01(7)
C105 Pr1 C204 114.99(8)
C304 Pr1 C204 99.34(7)
C202 Pr1 C204 52.76(7)
C302 Pr1 C204 126.41(7)
C104 Pr1 C204 103.08(7)
C103 Pr1 C102 28.98(7)
C303 Pr1 C102 106.67(7)
C203 Pr1 C102 126.18(7)
C301 Pr1 C102 110.88(8)
C205 Pr1 C102 106.35(8)
C305 Pr1 C102 156.10(7)
C101 Pr1 C102 27.49(7)
C201 Pr1 C102 73.53(7)
C105 Pr1 C102 66.95(7)
C304 Pr1 C102 128.55(7)
C202 Pr1 C102 100.01(7)
C302 Pr1 C102 100.99(7)
C104 Pr1 C102 52.86(7)
C204 Pr1 C102 127.95(7)
C102 C101 Pr1 80.37(15)
C101 C102 C103 125.8(2)
C101 C102 C106 116.9(2)
C103 C102 C106 117.3(2)
C101 C102 Pr1 72.14(14)
C103 C102 Pr1 69.33(13)
C106 C102 Pr1 138.44(15)
C104 C103 C102 130.5(2)
C104 C103 Pr1 81.23(13)
C102 C103 Pr1 81.69(14)
C105 C104 C103 124.9(2)
C105 C104 C110 117.6(2)
C103 C104 C110 117.4(2)
C105 C104 Pr1 72.82(15)
C103 C104 Pr1 69.78(13)
C110 C104 Pr1 136.11(16)
C104 C105 Pr1 79.44(15)
C109 C106 C107 108.0(2)
C109 C106 C108 107.3(2)
C107 C106 C108 108.4(2)
C109 C106 C102 115.0(2)
C107 C106 C102 112.4(2)
C108 C106 C102 105.41(19)
C111 C110 C113 107.1(2)
C111 C110 C112 107.1(2)
C113 C110 C112 109.1(2)
C111 C110 C104 115.4(2)
C113 C110 C104 105.2(2)
C112 C110 C104 112.7(2)
C202 C201 Pr1 79.47(15)
C201 C202 C203 125.5(2)
C201 C202 C206 117.2(2)
C203 C202 C206 117.3(2)
C201 C202 Pr1 72.78(14)
C203 C202 Pr1 70.08(13)
C206 C202 Pr1 136.77(16)
C202 C203 C204 130.1(2)
C202 C203 Pr1 81.00(14)
C204 C203 Pr1 81.42(13)
C205 C204 C203 125.9(2)
C205 C204 C210 117.2(2)
C203 C204 C210 116.9(2)
C205 C204 Pr1 71.04(15)
C203 C204 Pr1 69.58(13)
C210 C204 Pr1 139.59(15)
C204 C205 Pr1 81.24(16)
C209 C206 C207 107.8(2)
C209 C206 C208 107.5(2)
C207 C206 C208 109.2(2)
C209 C206 C202 114.9(2)
C207 C206 C202 104.9(2)
C208 C206 C202 112.3(2)
C211 C210 C212 107.4(2)
C211 C210 C213 107.5(2)
C212 C210 C213 108.8(2)
C211 C210 C204 115.4(2)
C212 C210 C204 104.7(2)
C213 C210 C204 112.80(19)
C302 C301 Pr1 81.09(16)
C301 C302 C303 125.5(2)
C301 C302 C306 117.4(2)
C303 C302 C306 117.1(2)
C301 C302 Pr1 71.11(15)
C303 C302 Pr1 69.89(14)
C306 C302 Pr1 139.44(16)
C302 C303 C304 131.0(2)
C302 C303 Pr1 81.13(14)
C304 C303 Pr1 80.86(14)
C305 C304 C303 124.7(2)
C305 C304 C310 117.0(2)
C303 C304 C310 118.2(2)
C305 C304 Pr1 72.79(14)
C303 C304 Pr1 70.11(13)
C310 C304 Pr1 135.06(16)
C304 C305 Pr1 79.44(15)
C309 C306 C307 109.2(2)
C309 C306 C308 107.5(2)
C307 C306 C308 106.8(2)
C309 C306 C302 105.2(2)
C307 C306 C302 113.1(2)
C308 C306 C302 114.8(2)
C312 C310 C313 108.4(2)
C312 C310 C311 107.2(2)
C313 C310 C311 109.2(2)
C312 C310 C304 114.7(2)
C313 C310 C304 111.7(2)
C311 C310 C304 105.5(2)

loop_
_geom_bond_atom_site_label_1
_geom_bond_atom_site_label_2
_geom_bond_distance
Pr1 C103 2.766(2)
Pr1 C303 2.768(2)
Pr1 C203 2.770(2)
Pr1 C301 2.789(3)
Pr1 C205 2.796(3)
Pr1 C305 2.824(3)
Pr1 C101 2.824(3)
Pr1 C201 2.827(3)
Pr1 C105 2.831(3)
Pr1 C304 2.906(2)
Pr1 C202 2.910(2)
Pr1 C302 2.912(3)
Pr1 C104 2.913(2)
Pr1 C204 2.922(2)
Pr1 C102 2.925(2)
C101 C102 1.369(4)
C102 C103 1.433(4)
C102 C106 1.557(3)
C103 C104 1.429(3)
C104 C105 1.379(3)
C104 C110 1.543(4)
C106 C109 1.528(3)
C106 C107 1.537(4)
C106 C108 1.544(3)
C110 C111 1.537(3)
C110 C113 1.538(3)
C110 C112 1.541(3)
C201 C202 1.378(3)
C202 C203 1.425(3)
C202 C206 1.557(3)
C203 C204 1.432(3)
C204 C205 1.375(3)
C204 C210 1.553(3)
C206 C209 1.533(3)
C206 C207 1.536(3)
C206 C208 1.536(4)
C210 C211 1.529(3)
C210 C212 1.541(3)
C210 C213 1.544(3)
C301 C302 1.375(3)
C302 C303 1.428(3)
C302 C306 1.551(4)
C303 C304 1.428(3)
C304 C305 1.378(3)
C304 C310 1.552(3)
C306 C309 1.531(4)
C306 C307 1.533(3)
C306 C308 1.535(3)
C310 C312 1.533(3)
C310 C313 1.533(4)
C310 C311 1.542(3)

loop_
_geom_torsion_atom_site_label_1
_geom_torsion_atom_site_label_2
_geom_torsion_atom_site_label_3
_geom_torsion_atom_site_label_4
_geom_torsion
C103 Pr1 C101 C102 22.39(14)
C303 Pr1 C101 C102 162.97(17)
C203 Pr1 C101 C102 -71.1(2)
C301 Pr1 C101 C102 -144.12(16)
C205 Pr1 C101 C102 10.9(2)
C305 Pr1 C101 C102 156.76(15)
C201 Pr1 C101 C102 -50.19(16)
C105 Pr1 C101 C102 81.41(16)
C304 Pr1 C101 C102 148.97(15)
C202 Pr1 C101 C102 -68.88(17)
C302 Pr1 C101 C102 -167.99(17)
C104 Pr1 C101 C102 51.44(15)
C204 Pr1 C101 C102 -21.5(3)
Pr1 C101 C102 C103 -46.4(2)
Pr1 C101 C102 C106 135.89(19)
C103 Pr1 C102 C101 -141.1(2)
C303 Pr1 C102 C101 -17.54(17)
C203 Pr1 C102 C101 131.94(16)
C301 Pr1 C102 C101 38.84(17)
C205 Pr1 C102 C101 -171.81(16)
C305 Pr1 C102 C101 -45.6(3)
C201 Pr1 C102 C101 126.78(17)
C105 Pr1 C102 C101 -87.07(17)
C304 Pr1 C102 C101 -39.34(19)
C202 Pr1 C102 C101 118.36(16)
C302 Pr1 C102 C101 11.76(17)
C104 Pr1 C102 C101 -114.90(18)
C204 Pr1 C102 C101 168.43(15)
C303 Pr1 C102 C103 123.58(14)
C203 Pr1 C102 C103 -86.95(15)
C301 Pr1 C102 C103 179.96(13)
C205 Pr1 C102 C103 -30.70(15)
C305 Pr1 C102 C103 95.6(2)
C101 Pr1 C102 C103 141.1(2)
C201 Pr1 C102 C103 -92.11(15)
C105 Pr1 C102 C103 54.05(14)
C304 Pr1 C102 C103 101.77(15)
C202 Pr1 C102 C103 -100.53(14)
C302 Pr1 C102 C103 152.87(14)
C104 Pr1 C102 C103 26.22(13)
C204 Pr1 C102 C103 -50.45(16)
C103 Pr1 C102 C106 108.2(3)
C303 Pr1 C102 C106 -128.2(3)
C203 Pr1 C102 C106 21.3(3)
C301 Pr1 C102 C106 -71.8(3)
C205 Pr1 C102 C106 77.5(3)
C305 Pr1 C102 C106 -156.2(2)
C101 Pr1 C102 C106 -110.7(3)
C201 Pr1 C102 C106 16.1(2)
C105 Pr1 C102 C106 162.3(3)
C304 Pr1 C102 C106 -150.0(2)
C202 Pr1 C102 C106 7.7(3)
C302 Pr1 C102 C106 -98.9(3)
C104 Pr1 C102 C106 134.4(3)
C204 Pr1 C102 C106 57.8(3)
C101 C102 C103 C104 -23.4(4)
C106 C102 C103 C104 154.3(2)
Pr1 C102 C103 C104 -70.9(2)
C101 C102 C103 Pr1 47.5(2)
C106 C102 C103 Pr1 -134.85(18)
C303 Pr1 C103 C104 65.53(16)
C203 Pr1 C103 C104 -114.72(15)
C301 Pr1 C103 C104 133.35(15)
C205 Pr1 C103 C104 -76.31(15)
C305 Pr1 C103 C104 -2.0(2)
C101 Pr1 C103 C104 112.13(16)
C201 Pr1 C103 C104 -146.55(16)
C105 Pr1 C103 C104 22.61(14)
C304 Pr1 C103 C104 31.43(18)
C202 Pr1 C103 C104 -140.92(14)
C302 Pr1 C103 C104 99.74(15)
C204 Pr1 C103 C104 -86.11(15)
C102 Pr1 C103 C104 133.4(2)
C303 Pr1 C103 C102 -67.88(15)
C203 Pr1 C103 C102 111.88(14)
C301 Pr1 C103 C102 -0.06(19)
C205 Pr1 C103 C102 150.28(15)
C305 Pr1 C103 C102 -135.38(15)
C101 Pr1 C103 C102 -21.27(13)
C201 Pr1 C103 C102 80.04(14)
C105 Pr1 C103 C102 -110.79(17)
C304 Pr1 C103 C102 -101.98(15)
C202 Pr1 C103 C102 85.68(14)
C302 Pr1 C103 C102 -33.67(17)
C104 Pr1 C103 C102 -133.4(2)
C204 Pr1 C103 C102 140.49(13)
C102 C103 C104 C105 21.0(4)
Pr1 C103 C104 C105 -50.1(2)
C102 C103 C104 C110 -156.6(2)
Pr1 C103 C104 C110 132.38(19)
C102 C103 C104 Pr1 71.1(2)
C103 Pr1 C104 C105 138.8(2)
C303 Pr1 C104 C105 13.39(18)
C203 Pr1 C104 C105 -136.77(16)
C301 Pr1 C104 C105 50.8(2)
C205 Pr1 C104 C105 -123.45(18)
C305 Pr1 C104 C105 -42.42(18)
C101 Pr1 C104 C105 85.71(17)
C201 Pr1 C104 C105 171.96(17)
C304 Pr1 C104 C105 -16.43(18)
C202 Pr1 C104 C105 -172.75(16)
C302 Pr1 C104 C105 37.01(19)
C204 Pr1 C104 C105 -119.34(17)
C102 Pr1 C104 C105 112.63(19)
C303 Pr1 C104 C103 -125.45(14)
C203 Pr1 C104 C103 84.40(16)
C301 Pr1 C104 C103 -88.0(2)
C205 Pr1 C104 C103 97.71(15)
C305 Pr1 C104 C103 178.74(14)
C101 Pr1 C104 C103 -53.12(14)
C201 Pr1 C104 C103 33.13(16)
C105 Pr1 C104 C103 -138.8(2)
C304 Pr1 C104 C103 -155.26(14)
C202 Pr1 C104 C103 48.41(17)
C302 Pr1 C104 C103 -101.83(15)
C204 Pr1 C104 C103 101.82(15)
C102 Pr1 C104 C103 -26.20(13)
C103 Pr1 C104 C110 -108.9(3)
C303 Pr1 C104 C110 125.7(2)
C203 Pr1 C104 C110 -24.5(3)
C301 Pr1 C104 C110 163.1(2)
C205 Pr1 C104 C110 -11.2(2)
C305 Pr1 C104 C110 69.9(2)
C101 Pr1 C104 C110 -162.0(2)
C201 Pr1 C104 C110 -75.8(2)
C105 Pr1 C104 C110 112.3(3)
C304 Pr1 C104 C110 95.8(2)
C202 Pr1 C104 C110 -60.5(2)
C302 Pr1 C104 C110 149.3(2)
C204 Pr1 C104 C110 -7.1(2)
C102 Pr1 C104 C110 -135.1(3)
C103 C104 C105 Pr1 48.9(2)
C110 C104 C105 Pr1 -133.6(2)
C103 Pr1 C105 C104 -23.61(14)
C303 Pr1 C105 C104 -166.86(17)
C203 Pr1 C105 C104 67.3(2)
C301 Pr1 C105 C104 -151.62(15)
C205 Pr1 C105 C104 53.97(17)
C305 Pr1 C105 C104 142.53(16)
C101 Pr1 C105 C104 -82.83(17)
C201 Pr1 C105 C104 -10.1(2)
C304 Pr1 C105 C104 163.49(18)
C202 Pr1 C105 C104 12.9(3)
C302 Pr1 C105 C104 -149.94(16)
C204 Pr1 C105 C104 69.52(17)
C102 Pr1 C105 C104 -53.10(16)
C101 C102 C106 C109 -164.1(2)
C103 C102 C106 C109 18.0(3)
Pr1 C102 C106 C109 -71.1(3)
C101 C102 C106 C107 -40.0(3)
C103 C102 C106 C107 142.1(2)
Pr1 C102 C106 C107 53.0(3)
C101 C102 C106 C108 77.9(3)
C103 C102 C106 C108 -100.0(3)
Pr1 C102 C106 C108 171.0(2)
C105 C104 C110 C111 155.7(2)
C103 C104 C110 C111 -26.6(3)
Pr1 C104 C110 C111 62.1(3)
C105 C104 C110 C113 -86.5(3)
C103 C104 C110 C113 91.2(2)
Pr1 C104 C110 C113 179.87(18)
C105 C104 C110 C112 32.2(3)
C103 C104 C110 C112 -150.1(2)
Pr1 C104 C110 C112 -61.4(3)
C103 Pr1 C201 C202 168.19(18)
C303 Pr1 C201 C202 -66.4(2)
C203 Pr1 C201 C202 23.26(15)
C301 Pr1 C201 C202 -51.34(17)
C205 Pr1 C201 C202 82.64(17)
C305 Pr1 C201 C202 14.0(2)
C101 Pr1 C201 C202 -140.26(17)
C105 Pr1 C201 C202 157.16(16)
C304 Pr1 C201 C202 -8.1(3)
C302 Pr1 C201 C202 -67.78(18)
C104 Pr1 C201 C202 152.39(16)
C204 Pr1 C201 C202 52.74(16)
C102 Pr1 C201 C202 -161.96(18)
Pr1 C201 C202 C203 -48.7(2)
Pr1 C201 C202 C206 134.3(2)
C103 Pr1 C202 C201 -11.83(18)
C303 Pr1 C202 C201 138.65(16)
C203 Pr1 C202 C201 -139.4(2)
C301 Pr1 C202 C201 126.83(18)
C205 Pr1 C202 C201 -86.15(17)
C305 Pr1 C202 C201 -169.07(17)
C101 Pr1 C202 C201 43.47(18)
C105 Pr1 C202 C201 -41.0(3)
C304 Pr1 C202 C201 175.68(16)
C302 Pr1 C202 C201 121.66(17)
C104 Pr1 C202 C201 -33.76(19)
C204 Pr1 C202 C201 -113.01(19)
C102 Pr1 C202 C201 17.55(18)
C103 Pr1 C202 C203 127.55(15)
C303 Pr1 C202 C203 -81.97(17)
C301 Pr1 C202 C203 -93.78(15)
C205 Pr1 C202 C203 53.23(15)
C305 Pr1 C202 C203 -29.68(16)
C101 Pr1 C202 C203 -177.14(14)
C201 Pr1 C202 C203 139.4(2)
C105 Pr1 C202 C203 98.3(2)
C304 Pr1 C202 C203 -44.93(18)
C302 Pr1 C202 C203 -98.96(15)
C104 Pr1 C202 C203 105.63(15)
C204 Pr1 C202 C203 26.37(14)
C102 Pr1 C202 C203 156.93(15)
C103 Pr1 C202 C206 -123.4(2)
C303 Pr1 C202 C206 27.0(3)
C203 Pr1 C202 C206 109.0(3)
C301 Pr1 C202 C206 15.2(2)
C205 Pr1 C202 C206 162.2(3)
C305 Pr1 C202 C206 79.3(2)
C101 Pr1 C202 C206 -68.1(2)
C201 Pr1 C202 C206 -111.6(3)
C105 Pr1 C202 C206 -152.6(2)
C304 Pr1 C202 C206 64.1(3)
C302 Pr1 C202 C206 10.1(2)
C104 Pr1 C202 C206 -145.4(2)
C204 Pr1 C202 C206 135.4(3)
C102 Pr1 C202 C206 -94.0(2)
C201 C202 C203 C204 -20.9(4)
C206 C202 C203 C204 156.1(2)
Pr1 C202 C203 C204 -70.7(2)
C201 C202 C203 Pr1 49.8(3)
C206 C202 C203 Pr1 -133.2(2)
C103 Pr1 C203 C202 -62.41(17)
C303 Pr1 C203 C202 117.35(15)
C301 Pr1 C203 C202 80.23(15)
C205 Pr1 C203 C202 -112.29(17)
C305 Pr1 C203 C202 150.40(16)
C101 Pr1 C203 C202 4.2(2)
C201 Pr1 C203 C202 -22.35(14)
C105 Pr1 C203 C202 -128.94(16)
C304 Pr1 C203 C202 144.40(15)
C302 Pr1 C203 C202 89.12(15)
C104 Pr1 C203 C202 -96.15(16)
C204 Pr1 C203 C202 -133.2(2)
C102 Pr1 C203 C202 -28.56(18)
C103 Pr1 C203 C204 70.75(15)
C303 Pr1 C203 C204 -109.50(14)
C301 Pr1 C203 C204 -146.61(15)
C205 Pr1 C203 C204 20.86(13)
C305 Pr1 C203 C204 -76.44(15)
C101 Pr1 C203 C204 137.34(15)
C201 Pr1 C203 C204 110.81(17)
C105 Pr1 C203 C204 4.2(2)
C304 Pr1 C203 C204 -82.45(15)
C202 Pr1 C203 C204 133.2(2)
C302 Pr1 C203 C204 -137.72(14)
C104 Pr1 C203 C204 37.00(17)
C102 Pr1 C203 C204 104.60(15)
C202 C203 C204 C205 24.7(4)
Pr1 C203 C204 C205 -45.8(2)
C202 C203 C204 C210 -153.3(2)
Pr1 C203 C204 C210 136.24(19)
C202 C203 C204 Pr1 70.5(2)
C103 Pr1 C204 C205 21.18(17)
C303 Pr1 C204 C205 -128.80(15)
C203 Pr1 C204 C205 142.1(2)
C301 Pr1 C204 C205 176.15(15)
C305 Pr1 C204 C205 -122.08(17)
C101 Pr1 C204 C205 56.6(2)
C201 Pr1 C204 C205 88.02(16)
C105 Pr1 C204 C205 -35.18(17)
C304 Pr1 C204 C205 -114.13(16)
C202 Pr1 C204 C205 115.77(17)
C302 Pr1 C204 C205 -164.68(15)
C104 Pr1 C204 C205 -8.59(16)
C102 Pr1 C204 C205 44.20(18)
C103 Pr1 C204 C203 -120.90(14)
C303 Pr1 C204 C203 89.11(15)
C301 Pr1 C204 C203 34.07(15)
C205 Pr1 C204 C203 -142.1(2)
C305 Pr1 C204 C203 95.84(15)
C101 Pr1 C204 C203 -85.5(2)
C201 Pr1 C204 C203 -54.06(14)
C105 Pr1 C204 C203 -177.27(13)
C304 Pr1 C204 C203 103.79(14)
C202 Pr1 C204 C203 -26.31(13)
C302 Pr1 C204 C203 53.24(16)
C104 Pr1 C204 C203 -150.67(14)
C102 Pr1 C204 C203 -97.89(15)
C103 Pr1 C204 C210 131.2(2)
C303 Pr1 C204 C210 -18.8(3)
C203 Pr1 C204 C210 -107.9(3)
C301 Pr1 C204 C210 -73.8(3)
C205 Pr1 C204 C210 110.0(3)
C305 Pr1 C204 C210 -12.1(2)
C101 Pr1 C204 C210 166.6(2)
C201 Pr1 C204 C210 -162.0(3)
C105 Pr1 C204 C210 74.8(3)
C304 Pr1 C204 C210 -4.1(3)
C202 Pr1 C204 C210 -134.2(3)
C302 Pr1 C204 C210 -54.7(3)
C104 Pr1 C204 C210 101.4(3)
C102 Pr1 C204 C210 154.2(2)
C203 C204 C205 Pr1 45.3(2)
C210 C204 C205 Pr1 -136.78(19)
C103 Pr1 C205 C204 -159.55(16)
C303 Pr1 C205 C204 73.69(18)
C203 Pr1 C205 C204 -21.78(14)
C301 Pr1 C205 C204 -5.0(2)
C305 Pr1 C205 C204 54.03(16)
C101 Pr1 C205 C204 -150.25(14)
C201 Pr1 C205 C204 -80.52(16)
C105 Pr1 C205 C204 148.50(16)
C304 Pr1 C205 C204 72.64(16)
C202 Pr1 C205 C204 -50.65(15)
C302 Pr1 C205 C204 27.4(3)
C104 Pr1 C205 C204 171.36(17)
C102 Pr1 C205 C204 -145.05(15)
C201 C202 C206 C209 -157.7(2)
C203 C202 C206 C209 25.1(3)
Pr1 C202 C206 C209 -64.2(3)
C201 C202 C206 C207 84.1(3)
C203 C202 C206 C207 -93.1(3)
Pr1 C202 C206 C207 177.52(19)
C201 C202 C206 C208 -34.4(3)
C203 C202 C206 C208 148.4(2)
Pr1 C202 C206 C208 59.1(3)
C205 C204 C210 C211 156.8(2)
C203 C204 C210 C211 -25.1(3)
Pr1 C204 C210 C211 64.5(3)
C205 C204 C210 C212 -85.4(3)
C203 C204 C210 C212 92.7(3)
Pr1 C204 C210 C212 -177.7(2)
C205 C204 C210 C213 32.7(3)
C203 C204 C210 C213 -149.2(2)
Pr1 C204 C210 C213 -59.7(3)
C103 Pr1 C301 C302 -73.35(19)
C303 Pr1 C301 C302 22.28(14)
C203 Pr1 C301 C302 161.49(17)
C205 Pr1 C301 C302 147.91(15)
C305 Pr1 C301 C302 80.98(16)
C101 Pr1 C301 C302 -56.55(16)
C201 Pr1 C301 C302 -147.25(16)
C105 Pr1 C301 C302 3.5(2)
C304 Pr1 C301 C302 51.08(15)
C202 Pr1 C301 C302 -169.19(17)
C104 Pr1 C301 C302 -24.6(3)
C204 Pr1 C301 C302 145.50(15)
C102 Pr1 C301 C302 -73.38(16)
Pr1 C301 C302 C303 -46.3(2)
Pr1 C301 C302 C306 136.6(2)
C103 Pr1 C302 C301 130.10(16)
C303 Pr1 C302 C301 -141.1(2)
C203 Pr1 C302 C301 -19.06(17)
C205 Pr1 C302 C301 -58.4(2)
C305 Pr1 C302 C301 -87.51(17)
C101 Pr1 C302 C301 119.83(17)
C201 Pr1 C302 C301 37.24(18)
C105 Pr1 C302 C301 -177.25(16)
C304 Pr1 C302 C301 -115.37(18)
C202 Pr1 C302 C301 10.85(17)
C104 Pr1 C302 C301 166.09(15)
C204 Pr1 C302 C301 -42.96(18)
C102 Pr1 C302 C301 114.21(16)
C103 Pr1 C302 C303 -88.76(15)
C203 Pr1 C302 C303 122.09(14)
C301 Pr1 C302 C303 141.1(2)
C205 Pr1 C302 C303 82.8(2)
C305 Pr1 C302 C303 53.63(14)
C101 Pr1 C302 C303 -99.02(15)
C201 Pr1 C302 C303 178.38(13)
C105 Pr1 C302 C303 -36.10(15)
C304 Pr1 C302 C303 25.78(13)
C202 Pr1 C302 C303 152.00(14)
C104 Pr1 C302 C303 -52.76(16)
C204 Pr1 C302 C303 98.19(15)
C102 Pr1 C302 C303 -104.64(14)
C103 Pr1 C302 C306 19.7(3)
C303 Pr1 C302 C306 108.5(3)
C203 Pr1 C302 C306 -129.4(2)
C301 Pr1 C302 C306 -110.4(3)
C205 Pr1 C302 C306 -168.7(2)
C305 Pr1 C302 C306 162.1(3)
C101 Pr1 C302 C306 9.5(2)
C201 Pr1 C302 C306 -73.1(3)
C105 Pr1 C302 C306 72.4(3)
C304 Pr1 C302 C306 134.3(3)
C202 Pr1 C302 C306 -99.5(3)
C104 Pr1 C302 C306 55.7(3)
C204 Pr1 C302 C306 -153.3(2)
C102 Pr1 C302 C306 3.9(3)
C301 C302 C303 C304 -22.8(4)
C306 C302 C303 C304 154.2(2)
Pr1 C302 C303 C304 -69.6(3)
C301 C302 C303 Pr1 46.8(2)
C306 C302 C303 Pr1 -136.17(19)
C103 Pr1 C303 C302 110.46(14)
C203 Pr1 C303 C302 -69.29(16)
C301 Pr1 C303 C302 -21.41(13)
C205 Pr1 C303 C302 -136.30(14)
C305 Pr1 C303 C302 -111.31(16)
C101 Pr1 C303 C302 74.41(14)
C201 Pr1 C303 C302 -2.6(2)
C105 Pr1 C303 C302 144.06(15)
C304 Pr1 C303 C302 -134.2(2)
C202 Pr1 C303 C302 -35.80(17)
C104 Pr1 C303 C302 137.75(14)
C204 Pr1 C303 C302 -103.23(15)
C102 Pr1 C303 C302 82.52(14)
C103 Pr1 C303 C304 -115.29(14)
C203 Pr1 C303 C304 64.96(16)
C301 Pr1 C303 C304 112.84(16)
C205 Pr1 C303 C304 -2.05(19)
C305 Pr1 C303 C304 22.94(13)
C101 Pr1 C303 C304 -151.34(15)
C201 Pr1 C303 C304 131.68(16)
C105 Pr1 C303 C304 -81.70(15)
C202 Pr1 C303 C304 98.45(15)
C302 Pr1 C303 C304 134.2(2)
C104 Pr1 C303 C304 -88.01(14)
C204 Pr1 C303 C304 31.01(17)
C102 Pr1 C303 C304 -143.23(14)
C302 C303 C304 C305 19.0(4)
Pr1 C303 C304 C305 -50.7(2)
C302 C303 C304 C310 -159.0(2)
Pr1 C303 C304 C310 131.3(2)
C302 C303 C304 Pr1 69.7(3)
C103 Pr1 C304 C305 -137.29(16)
C303 Pr1 C304 C305 138.2(2)
C203 Pr1 C304 C305 12.67(18)
C301 Pr1 C304 C305 85.51(17)
C205 Pr1 C304 C305 -43.21(18)
C101 Pr1 C304 C305 167.69(17)
C201 Pr1 C304 C305 38.1(3)
C105 Pr1 C304 C305 -130.06(18)
C202 Pr1 C304 C305 33.4(2)
C302 Pr1 C304 C305 112.51(18)
C104 Pr1 C304 C305 -122.27(17)
C204 Pr1 C304 C305 -16.47(18)
C102 Pr1 C304 C305 -174.60(16)
C103 Pr1 C304 C303 84.47(16)
C203 Pr1 C304 C303 -125.57(14)
C301 Pr1 C304 C303 -52.73(14)
C205 Pr1 C304 C303 178.55(14)
C305 Pr1 C304 C303 -138.2(2)
C101 Pr1 C304 C303 29.45(16)
C201 Pr1 C304 C303 -100.2(2)
C105 Pr1 C304 C303 91.70(15)
C202 Pr1 C304 C303 -104.87(15)
C302 Pr1 C304 C303 -25.73(13)
C104 Pr1 C304 C303 99.49(14)
C204 Pr1 C304 C303 -154.71(14)
C102 Pr1 C304 C303 47.16(17)
C103 Pr1 C304 C310 -26.0(3)
C303 Pr1 C304 C310 -110.5(3)
C203 Pr1 C304 C310 124.0(2)
C301 Pr1 C304 C310 -163.2(2)
C205 Pr1 C304 C310 68.1(2)
C305 Pr1 C304 C310 111.3(3)
C101 Pr1 C304 C310 -81.0(2)
C201 Pr1 C304 C310 149.4(2)
C105 Pr1 C304 C310 -18.8(2)
C202 Pr1 C304 C310 144.6(2)
C302 Pr1 C304 C310 -136.2(3)
C104 Pr1 C304 C310 -11.0(2)
C204 Pr1 C304 C310 94.8(2)
C102 Pr1 C304 C310 -63.3(3)
C303 C304 C305 Pr1 49.6(2)
C310 C304 C305 Pr1 -132.4(2)
C103 Pr1 C305 C304 67.6(2)
C303 Pr1 C305 C304 -23.95(15)
C203 Pr1 C305 C304 -167.46(18)
C301 Pr1 C305 C304 -83.29(17)
C205 Pr1 C305 C304 139.75(17)
C101 Pr1 C305 C304 -16.2(2)
C201 Pr1 C305 C304 -159.90(16)
C105 Pr1 C305 C304 48.18(18)
C202 Pr1 C305 C304 -153.27(16)
C302 Pr1 C305 C304 -53.29(16)
C104 Pr1 C305 C304 66.54(18)
C204 Pr1 C305 C304 162.97(18)
C102 Pr1 C305 C304 10.5(3)
C301 C302 C306 C309 88.6(3)
C303 C302 C306 C309 -88.7(3)
Pr1 C302 C306 C309 -178.8(2)
C301 C302 C306 C307 -30.5(3)
C303 C302 C306 C307 152.2(2)
Pr1 C302 C306 C307 62.1(3)
C301 C302 C306 C308 -153.4(2)
C303 C302 C306 C308 29.4(3)
Pr1 C302 C306 C308 -60.8(3)
C305 C304 C310 C312 164.5(2)
C303 C304 C310 C312 -17.3(3)
Pr1 C304 C310 C312 72.2(3)
C305 C304 C310 C313 40.7(3)
C303 C304 C310 C313 -141.2(2)
Pr1 C304 C310 C313 -51.7(3)
C305 C304 C310 C311 -77.8(3)
C303 C304 C310 C311 100.4(3)
Pr1 C304 C310 C311 -170.12(19)
